data_7203050
loop_
_publ_author_name
'Schmidtmann, Marc'
'Gutmann, Matthias J.'
'Middlemiss, Derek S.'
'Wilson, Chick C.'

_publ_section_title
;
 Towards proton transfer in hydrogen bonded molecular complexes: joint
 experimental and theoretical modelling and an energy scale for
 polymorphism
;
_journal_issue 9
_journal_name_full CrystEngComm
_journal_page_first 743
_journal_paper_doi 10.1039/b709136m
_journal_volume 9
_journal_year 2007
_chemical_formula_sum 'C14 H14 N4 O6'
_chemical_formula_weight 334.29
_chemical_name_systematic
;
?
;
_space_group_IT_number 2
_symmetry_cell_setting triclinic
_symmetry_space_group_name_Hall '-P 1'
_symmetry_space_group_name_H-M 'P -1'
_atom_sites_solution_hydrogens difmap
_atom_sites_solution_primary direct
_atom_sites_solution_secondary difmap
_audit_creation_method SHELXL-97
_cell_angle_alpha 85.638(9)
_cell_angle_beta 87.856(10)
_cell_angle_gamma 84.221(10)
_cell_formula_units_Z 1
_cell_length_a 3.6811(7)
_cell_length_b 7.5912(14)
_cell_length_c 12.455(2)
_cell_measurement_reflns_used 3240
_cell_measurement_temperature 100(2)
_cell_measurement_theta_max 33.81
_cell_measurement_theta_min 3.06
_cell_volume 345.11(11)
_computing_structure_refinement 'SHELXL-97 (Sheldrick, 1997)'
_computing_structure_solution 'SHELXS-97 (Sheldrick, 1990)'
_diffrn_ambient_temperature 100(2)
_diffrn_measured_fraction_theta_full 0.986
_diffrn_measured_fraction_theta_max 0.986
_diffrn_measurement_device_type 'CCD area detector'
_diffrn_measurement_method 'phi and omega scans'
_diffrn_radiation_monochromator graphite
_diffrn_radiation_source 'fine-focus sealed tube'
_diffrn_radiation_type MoK\a
_diffrn_radiation_wavelength 0.71073
_diffrn_reflns_av_R_equivalents 0.0223
_diffrn_reflns_av_sigmaI/netI 0.0239
_diffrn_reflns_limit_h_max 5
_diffrn_reflns_limit_h_min -5
_diffrn_reflns_limit_k_max 11
_diffrn_reflns_limit_k_min -11
_diffrn_reflns_limit_l_max 19
_diffrn_reflns_limit_l_min -13
_diffrn_reflns_number 8148
_diffrn_reflns_theta_full 33.92
_diffrn_reflns_theta_max 33.92
_diffrn_reflns_theta_min 1.64
_exptl_absorpt_coefficient_mu 0.128
_exptl_absorpt_correction_type multi-scan
_exptl_crystal_colour colorless
_exptl_crystal_density_diffrn 1.608
_exptl_crystal_density_method 'not measured'
_exptl_crystal_description stick
_exptl_crystal_F_000 174
_refine_diff_density_max 0.614
_refine_diff_density_min -0.538
_refine_diff_density_rms 0.077
_refine_ls_extinction_method none
_refine_ls_goodness_of_fit_ref 1.046
_refine_ls_hydrogen_treatment mixed
_refine_ls_matrix_type full
_refine_ls_number_parameters 136
_refine_ls_number_reflns 2759
_refine_ls_number_restraints 0
_refine_ls_restrained_S_all 1.046
_refine_ls_R_factor_all 0.0476
_refine_ls_R_factor_gt 0.0405
_refine_ls_shift/su_max 0.001
_refine_ls_shift/su_mean 0.000
_refine_ls_structure_factor_coef Fsqd
_refine_ls_weighting_details 'calc w=1/[\s^2^(Fo^2^)+(0.0800P)^2^+0.0400P] where P=(Fo^2^+2Fc^2^)/3'
_refine_ls_weighting_scheme calc
_refine_ls_wR_factor_gt 0.1153
_refine_ls_wR_factor_ref 0.1212
_reflns_number_gt 2340
_reflns_number_total 2759
_reflns_threshold_expression >2sigma(I)
_cod_data_source_file b709136m.txt
_cod_data_source_block oxaiso6
_cod_original_sg_symbol_H-M P-1
_cod_database_code 7203050

loop_
_symmetry_equiv_pos_as_xyz
'x, y, z'
'-x, -y, -z'

loop_
_atom_site_label
_atom_site_type_symbol
_atom_site_fract_x
_atom_site_fract_y
_atom_site_fract_z
_atom_site_U_iso_or_equiv
_atom_site_adp_type
_atom_site_occupancy
_atom_site_symmetry_multiplicity
_atom_site_calc_flag
_atom_site_refinement_flags
_atom_site_disorder_assembly
_atom_site_disorder_group
O1 O 1.29804(19) 1.80006(8) 0.52094(5) 0.01610(15) Uani 1 1 d . . .
H1 H 1.209(4) 1.7154(19) 0.6011(11) 0.024 Uiso 1 1 d . . .
O2 O 1.50442(19) 1.96801(8) 0.64052(5) 0.01596(14) Uani 1 1 d . . .
O3 O 0.6933(2) 1.22319(9) 0.99567(5) 0.01671(15) Uani 1 1 d . . .
N1 N 1.09828(19) 1.59195(9) 0.67528(6) 0.01248(14) Uani 1 1 d . . .
N2 N 0.5882(2) 1.05275(9) 0.86038(6) 0.01344(15) Uani 1 1 d . . .
C1 C 1.4465(2) 1.93596(10) 0.54826(6) 0.01136(15) Uani 1 1 d . . .
C2 C 1.0714(2) 1.42874(11) 0.64463(6) 0.01247(15) Uani 1 1 d . . .
H2 H 1.162(4) 1.4025(18) 0.5720(10) 0.016(3) Uiso 1 1 d . . .
C3 C 0.9358(2) 1.29713(10) 0.71308(6) 0.01177(15) Uani 1 1 d . . .
H3 H 0.924(4) 1.1804(19) 0.6844(11) 0.022(3) Uiso 1 1 d . . .
C4 C 0.8316(2) 1.33598(10) 0.81781(6) 0.01015(14) Uani 1 1 d . . .
C5 C 0.8648(2) 1.50563(10) 0.84967(6) 0.01218(15) Uani 1 1 d . . .
H4 H 0.787(4) 1.5434(18) 0.9202(10) 0.019(3) Uiso 1 1 d . . .
C6 C 0.9973(2) 1.63129(10) 0.77588(7) 0.01310(16) Uani 1 1 d . . .
H5 H 1.018(4) 1.7513(19) 0.7940(11) 0.025(3) Uiso 1 1 d . . .
C7 C 0.6964(2) 1.19813(10) 0.89893(6) 0.01108(15) Uani 1 1 d . . .
H6 H 0.497(4) 0.961(2) 0.9101(12) 0.030(4) Uiso 1 1 d . . .
H7 H 0.573(4) 1.0370(18) 0.7877(11) 0.021(3) Uiso 1 1 d . . .

loop_
_atom_site_aniso_label
_atom_site_aniso_U_11
_atom_site_aniso_U_22
_atom_site_aniso_U_33
_atom_site_aniso_U_23
_atom_site_aniso_U_13
_atom_site_aniso_U_12
O1 0.0257(3) 0.0132(3) 0.0111(3) -0.0010(2) 0.0007(2) -0.0107(2)
O2 0.0247(3) 0.0156(3) 0.0086(3) -0.0011(2) -0.0010(2) -0.0067(2)
O3 0.0261(3) 0.0161(3) 0.0089(3) -0.0008(2) 0.0012(2) -0.0074(2)
N1 0.0144(3) 0.0113(3) 0.0120(3) 0.0005(2) -0.0006(2) -0.0034(2)
N2 0.0201(3) 0.0116(3) 0.0093(3) 0.0000(2) -0.0005(2) -0.0055(2)
C1 0.0136(3) 0.0106(3) 0.0101(3) -0.0008(2) 0.0007(2) -0.0027(2)
C2 0.0152(3) 0.0125(3) 0.0101(3) -0.0002(2) 0.0004(3) -0.0036(3)
C3 0.0151(3) 0.0104(3) 0.0100(3) -0.0008(2) 0.0005(3) -0.0026(2)
C4 0.0113(3) 0.0099(3) 0.0092(3) 0.0002(2) -0.0004(2) -0.0015(2)
C5 0.0152(3) 0.0110(3) 0.0105(3) -0.0014(2) 0.0004(3) -0.0022(3)
C6 0.0167(3) 0.0100(3) 0.0129(3) -0.0011(2) -0.0004(3) -0.0026(3)
C7 0.0130(3) 0.0103(3) 0.0100(3) 0.0001(2) 0.0001(2) -0.0018(2)

loop_
_atom_type_symbol
_atom_type_description
_atom_type_scat_dispersion_real
_atom_type_scat_dispersion_imag
_atom_type_scat_source
C C 0.0033 0.0016 'International Tables Vol C Tables 4.2.6.8 and 6.1.1.4'
H H 0.0000 0.0000 'International Tables Vol C Tables 4.2.6.8 and 6.1.1.4'
N N 0.0061 0.0033 'International Tables Vol C Tables 4.2.6.8 and 6.1.1.4'
O O 0.0106 0.0060 'International Tables Vol C Tables 4.2.6.8 and 6.1.1.4'

loop_
_geom_angle_atom_site_label_1
_geom_angle_atom_site_label_2
_geom_angle_atom_site_label_3
_geom_angle
_geom_angle_site_symmetry_1
_geom_angle_site_symmetry_3
_geom_angle_publ_flag
C1 O1 H1 108.7(7) . . ?
C2 N1 C6 119.91(7) . . ?
C2 N1 H1 118.2(6) . . ?
C6 N1 H1 121.8(6) . . ?
C7 N2 H6 119.6(9) . . ?
C7 N2 H7 124.1(9) . . ?
H6 N2 H7 116.0(13) . . ?
O2 C1 O1 125.57(7) . . ?
O2 C1 C1 120.39(9) . 2_896 ?
O1 C1 C1 114.04(8) . 2_896 ?
N1 C2 C3 122.22(7) . . ?
N1 C2 H2 117.6(8) . . ?
C3 C2 H2 120.1(8) . . ?
C2 C3 C4 118.44(7) . . ?
C2 C3 H3 117.3(8) . . ?
C4 C3 H3 124.2(8) . . ?
C3 C4 C5 119.05(7) . . ?
C3 C4 C7 121.86(7) . . ?
C5 C4 C7 119.06(7) . . ?
C6 C5 C4 119.12(7) . . ?
C6 C5 H4 117.4(8) . . ?
C4 C5 H4 123.4(8) . . ?
N1 C6 C5 121.25(7) . . ?
N1 C6 H5 117.0(8) . . ?
C5 C6 H5 121.7(8) . . ?
O3 C7 N2 123.71(7) . . ?
O3 C7 C4 119.38(7) . . ?
N2 C7 C4 116.91(7) . . ?

loop_
_geom_bond_atom_site_label_1
_geom_bond_atom_site_label_2
_geom_bond_distance
_geom_bond_site_symmetry_2
_geom_bond_publ_flag
O1 C1 1.2883(10) . ?
O1 H1 1.199(14) . ?
O2 C1 1.2232(10) . ?
O3 C7 1.2334(10) . ?
N1 C2 1.3379(11) . ?
N1 C6 1.3405(11) . ?
N1 H1 1.347(14) . ?
N2 C7 1.3381(11) . ?
N2 H6 0.975(16) . ?
N2 H7 0.926(14) . ?
C1 C1 1.5523(15) 2_896 ?
C2 C3 1.3831(11) . ?
C2 H2 0.981(13) . ?
C3 C4 1.3907(11) . ?
C3 H3 0.985(14) . ?
C4 C5 1.3943(11) . ?
C4 C7 1.5066(11) . ?
C5 C6 1.3855(11) . ?
C5 H4 0.969(13) . ?
C6 H5 0.966(15) . ?

loop_
_geom_hbond_atom_site_label_D
_geom_hbond_atom_site_label_H
_geom_hbond_atom_site_label_A
_geom_hbond_distance_DH
_geom_hbond_distance_HA
_geom_hbond_distance_DA
_geom_hbond_angle_DHA
_geom_hbond_site_symmetry_A
O1 H1 N1 1.199(14) 1.347(14) 2.5294(10) 166.8(13) .
